data_1568296
loop_
_publ_author_name
'Schreiber, Eric'
'Brennessel, William W.'
'Matson, Ellen M.'

_publ_section_title
;
 Regioselectivity of concerted proton-electron transfer at the surface of
 a polyoxovanadate cluster.
;
_journal_issue 6
_journal_name_full 'Chemical science'
_journal_page_first 1386
_journal_page_last 1396
_journal_paper_doi 10.1039/d2sc05928b
_journal_volume 14
_journal_year 2023
_chemical_formula_moiety 'C11 H33 O19 V6, 2(C10 H10 Co)'
_chemical_formula_sum 'C31 H53 Co2 O19 V6'
_chemical_formula_weight 1153.23
_space_group_crystal_system orthorhombic
_space_group_IT_number 52
_space_group_name_Hall '-P 2a 2bc'
_space_group_name_H-M_alt 'P n n a'
_atom_sites_solution_hydrogens geom
_atom_sites_solution_primary dual
_atom_sites_solution_secondary difmap
_audit_creation_date 2022-03-10
_audit_creation_method
;
Olex2 1.5
(compiled 2021.12.09 svn.r5202d8cf for OlexSys, GUI svn.r6439)
;
_audit_update_record
;
2022-10-25 deposited with the CCDC.	2023-01-18 downloaded from the CCDC.
;
_cell_angle_alpha 90
_cell_angle_beta 90
_cell_angle_gamma 90
_cell_formula_units_Z 8
_cell_length_a 16.8845(2)
_cell_length_b 41.3260(6)
_cell_length_c 14.1744(3)
_cell_measurement_reflns_used 21249
_cell_measurement_temperature 223.00(10)
_cell_measurement_theta_max 79.2940
_cell_measurement_theta_min 3.2760
_cell_volume 9890.5(3)
_computing_cell_refinement 'CrysAlisPro 1.171.41.120a (Rigaku OD, 2021)'
_computing_data_collection 'CrysAlisPro 1.171.41.120a (Rigaku OD, 2021)'
_computing_data_reduction 'CrysAlisPro 1.171.41.120a (Rigaku OD, 2021)'
_computing_molecular_graphics 'Olex2 1.5 (Dolomanov et al., 2009)'
_computing_publication_material 'Olex2 1.5 (Dolomanov et al., 2009)'
_computing_structure_refinement 'SHELXL 2018/3 (Sheldrick, 2015b)'
_computing_structure_solution 'SHELXT 2018/2 (Sheldrick, 2015a)'
_diffrn_ambient_environment N~2~
_diffrn_ambient_temperature 223.00(10)
_diffrn_detector 'Hybrid Pixel Array Detector'
_diffrn_detector_area_resol_mean 10.0000
_diffrn_detector_type HyPix
_diffrn_measured_fraction_theta_full 1.000
_diffrn_measured_fraction_theta_max 0.983
_diffrn_measurement_details
;
List of Runs (angles in degrees, time in seconds):

  # Type    Start    End  Width  t~exp~   \w     \q     \k     \f   Frames
#--------------------------------------------------------------------------
  1  \w   -120.00 -64.00   0.50    5.38    --  -47.27-139.00-117.00  112
  2  \w    -70.00  25.00   0.50    5.38    --  -47.27  76.00-112.00  190
  3  \w    101.00 178.00   0.50   21.53    --  113.25  44.00  76.00  154
  4  \w     42.00 136.00   0.50   21.53    --  113.25 -76.00 121.00  188
  5  \w     91.00 178.00   0.50   21.53    --  113.25 131.00 128.00  174
  6  \w   -120.00 -73.00   0.50    5.38    --  -47.27-125.00  90.00   94
  7  \w     -3.00  28.00   0.50    5.38    --  -47.27  19.00 150.00   62
  8  \w     -3.00  28.00   0.50    5.38    --  -47.27  19.00 -60.00   62
  9  \w     42.00 106.00   0.50   21.53    --  113.25 -94.00  60.00  128
 10  \w     42.00  80.00   0.50   21.53    --  113.25 -61.00   0.00   76
 11  \w     42.00 106.00   0.50   21.53    --  113.25 -94.00 -90.00  128
 12  \w     42.00 111.00   0.50   21.53    --  113.25-125.00 150.00  138
 13  \w     42.00  80.00   0.50   21.53    --  113.25 -61.00  60.00   76
 14  \w    101.00 178.00   0.50   21.53    --  113.25  45.00-150.00  154
 15  \w     42.00  80.00   0.50   21.53    --  113.25 -61.00-150.00   76
 16  \w     42.00 122.00   0.50   21.53    --  113.25-139.00-117.00  160
 17  \w     25.00 103.00   0.50    5.38    --   47.27  77.00 -30.00  156
;
_diffrn_measurement_device 'four-circle diffractometer'
_diffrn_measurement_device_type 'XtaLAB Synergy, Dualflex, HyPix'
_diffrn_measurement_method '\w scans'
_diffrn_orient_matrix_type 'CrysAlisPro convention (1999,Acta A55,543-557)'
_diffrn_orient_matrix_UB_11 -0.0504438000
_diffrn_orient_matrix_UB_12 -0.0021262000
_diffrn_orient_matrix_UB_13 -0.0903236000
_diffrn_orient_matrix_UB_21 -0.0007227000
_diffrn_orient_matrix_UB_22 0.0371963000
_diffrn_orient_matrix_UB_23 -0.0069025000
_diffrn_orient_matrix_UB_31 0.0760416000
_diffrn_orient_matrix_UB_32 -0.0010721000
_diffrn_orient_matrix_UB_33 -0.0600641000
_diffrn_radiation_monochromator mirror
_diffrn_radiation_probe x-ray
_diffrn_radiation_type 'Cu K\a'
_diffrn_radiation_wavelength 1.54184
_diffrn_reflns_av_R_equivalents 0.0904
_diffrn_reflns_av_unetI/netI 0.0441
_diffrn_reflns_Laue_measured_fraction_full 1.000
_diffrn_reflns_Laue_measured_fraction_max 0.983
_diffrn_reflns_limit_h_max 21
_diffrn_reflns_limit_h_min -19
_diffrn_reflns_limit_k_max 52
_diffrn_reflns_limit_k_min -52
_diffrn_reflns_limit_l_max 16
_diffrn_reflns_limit_l_min -18
_diffrn_reflns_number 67691
_diffrn_reflns_point_group_measured_fraction_full 1.000
_diffrn_reflns_point_group_measured_fraction_max 0.983
_diffrn_reflns_theta_full 74.504
_diffrn_reflns_theta_max 80.473
_diffrn_reflns_theta_min 3.296
_diffrn_source 'micro-focus sealed X-ray tube'
_diffrn_source_type 'PhotonJet (Cu) X-ray Source'
_exptl_absorpt_coefficient_mu 14.753
_exptl_absorpt_correction_T_max 1.00000
_exptl_absorpt_correction_T_min 0.08671
_exptl_absorpt_correction_type multi-scan
_exptl_absorpt_process_details
;
CrysAlisPro 1.171.41.120a (Rigaku Oxford Diffraction, 2021)
Empirical absorption correction using spherical harmonics,
implemented in SCALE3 ABSPACK scaling algorithm.
;
_exptl_crystal_colour 'dark blue'
_exptl_crystal_colour_primary blue
_exptl_crystal_density_diffrn 1.549
_exptl_crystal_description plate
_exptl_crystal_F_000 4664
_exptl_crystal_size_max 0.374
_exptl_crystal_size_mid 0.159
_exptl_crystal_size_min 0.097
_refine_diff_density_max 2.392
_refine_diff_density_min -1.301
_refine_diff_density_rms 0.132
_refine_ls_extinction_method none
_refine_ls_goodness_of_fit_ref 1.064
_refine_ls_hydrogen_treatment constr
_refine_ls_matrix_type full
_refine_ls_number_parameters 645
_refine_ls_number_reflns 10664
_refine_ls_number_restraints 999
_refine_ls_restrained_S_all 1.049
_refine_ls_R_factor_all 0.1086
_refine_ls_R_factor_gt 0.0854
_refine_ls_shift/su_max 0.002
_refine_ls_shift/su_mean 0.000
_refine_ls_structure_factor_coef Fsqd
_refine_ls_weighting_details 'w=1/[\s^2^(Fo^2^)+(0.1734P)^2^+15.1708P] where P=(Fo^2^+2Fc^2^)/3'
_refine_ls_weighting_scheme calc
_refine_ls_wR_factor_gt 0.2566
_refine_ls_wR_factor_ref 0.2815
_reflns_Friedel_coverage 0.000
_reflns_number_gt 7616
_reflns_number_total 10664
_reflns_threshold_expression 'I > 2\s(I)'
_cod_data_source_file d2sc05928b2.cif
_cod_data_source_block mates15
_cod_depositor_comments 'Adding full bibliography for 1568296--1568297.cif.'
_cod_database_code 1568296
_shelx_shelxl_version_number 2018/3
_shelx_space_group_comment
;
The symmetry employed for this shelxl refinement is uniquely defined
by the following loop, which should always be used as a source of
symmetry information in preference to the above space-group names.
They are only intended as comments.
;
_shelx_estimated_absorpt_t_max 0.329
_shelx_estimated_absorpt_t_min 0.073
_olex2_refinement_description
;
1. Fixed Uiso
 At 1.2 times of:
  All C(H) groups
 At 1.5 times of:
  All C(H,H,H) groups
2. Restrained distances
 Co2-C22 \\sim Co2-C23 \\sim Co2-C24 \\sim Co2-C25 \\sim Co2-C26 \\sim Co2-C27
\\sim Co2-C28 \\sim Co2-C29
 \\sim Co2-C30 \\sim Co2-C31 \\sim Co2'-C22' \\sim Co2'-C23' \\sim Co2'-C24'
\\sim Co2'-C25' \\sim Co2'-
 C26' \\sim Co2'-C27' \\sim Co2'-C28' \\sim Co2'-C29' \\sim Co2'-C30' \\sim
Co2'-C31'
 with sigma of 0.01
 C22-C27 \\sim C23-C28 \\sim C24-C29 \\sim C25-C30 \\sim C26-C31
 with sigma of 0.04
 C22'-C27' \\sim C23'-C28' \\sim C24'-C29' \\sim C25'-C30' \\sim C26'-C31'
 with sigma of 0.04
 O8-C1 \\sim O8-C1'
 with sigma of 0.01
3. Restrained planarity
 C22, C23, C24, C25, C26
 with sigma of 0.04
 C22', C23', C24', C25', C26'
 with sigma of 0.04
 C27, C28, C29, C30, C31
 with sigma of 0.04
 C27', C28', C29', C30', C31'
 with sigma of 0.04
4. Uiso/Uaniso restraints and constraints
All non-hydrogen atoms have similar U: within 1.2A with sigma of 0.01 and sigma
for terminal atoms of 0.02 within 1.2A
5. Rigid body (RIGU) restrains
 Co2, C22, C23, C24, C25, C26, C27, C28, C29, C30, C31
 with sigma for 1-2 distances of 0.004 and sigma for 1-3 distances of 0.004
 Co2', C22', C23', C24', C25', C26', C27', C28', C29', C30', C31'
 with sigma for 1-2 distances of 0.004 and sigma for 1-3 distances of 0.004
 O8, C1, C1'
 with sigma for 1-2 distances of 0.004 and sigma for 1-3 distances of 0.004
6. Same fragment restrains
{C23, C24, C25, C26, C22} sigma for 1-2: 0.02, 1-3: 0.04
{C26, C25, C24, C23, C22} sigma for 1-2: 0.02, 1-3: 0.04
as in
{C22, C23, C24, C25, C26}
{C22, C23, C24, C25, C26} sigma for 1-2: 0.02, 1-3: 0.04
as in
{C27, C28, C29, C30, C31}
{C22, C23, C24, C25, C26} sigma for 1-2: 0.02, 1-3: 0.04
as in
{C22', C23', C24', C25', C26'}
{C22, C23, C24, C25, C26} sigma for 1-2: 0.02, 1-3: 0.04
as in
{C27', C28', C29', C30', C31'}
7. Others
 Sof(Co2')=Sof(C22')=Sof(H22')=Sof(C23')=Sof(H23')=Sof(C24')=Sof(H24')=
 Sof(C25')=Sof(H25')=Sof(C26')=Sof(H26')=Sof(C27')=Sof(H27')=Sof(C28')=
 Sof(H28')=Sof(C29')=Sof(H29')=Sof(C30')=Sof(H30')=Sof(C31')=Sof(H31')=1-FVAR(1)
 Sof(Co2)=Sof(C22)=Sof(H22)=Sof(C23)=Sof(H23)=Sof(C24)=Sof(H24)=Sof(C25)=
 Sof(H25)=Sof(C26)=Sof(H26)=Sof(C27)=Sof(H27)=Sof(C28)=Sof(H28)=Sof(C29)=
 Sof(H29)=Sof(C30)=Sof(H30)=Sof(C31)=Sof(H31)=FVAR(1)
 Sof(C1')=Sof(H1'A)=Sof(H1'B)=Sof(H1'C)=1-FVAR(2)
 Sof(C1)=Sof(H1A)=Sof(H1B)=Sof(H1C)=FVAR(2)
8.a Aromatic/amide H refined with riding coordinates:
 C12(H12), C13(H13), C14(H14), C15(H15), C16(H16), C17(H17), C18(H18),
 C19(H19), C20(H20), C21(H21), C22(H22), C23(H23), C24(H24), C25(H25), C26(H26),
  C27(H27), C28(H28), C29(H29), C30(H30), C31(H31), C22'(H22'), C23'(H23'),
 C24'(H24'), C25'(H25'), C26'(H26'), C27'(H27'), C28'(H28'), C29'(H29'),
 C30'(H30'), C31'(H31')
8.b Idealised Me refined as rotating group:
 C1(H1A,H1B,H1C), C1'(H1'A,H1'B,H1'C), C2(H2A,H2B,H2C), C3(H3A,H3B,H3C),
 C4(H4A,H4B,H4C), C5(H5A,H5B,H5C), C6(H6A,H6B,H6C), C7(H7A,H7B,H7C), C8(H8A,H8B,
 H8C), C9(H9A,H9B,H9C), C10(H10A,H10B,H10C), C11(H11A,H11B,H11C)
;
_olex2_submission_original_sample_id mates15
_olex2_submission_special_instructions 'No special instructions were received'
_oxdiff_exptl_absorpt_empirical_details
;
Empirical correction (ABSPACK) includes:
- Absorption correction using spherical harmonics
- Frame scaling
;
_oxdiff_exptl_absorpt_empirical_full_max 4.456
_oxdiff_exptl_absorpt_empirical_full_min 0.372

loop_
_space_group_symop_operation_xyz
'x, y, z'
'-x+1/2, -y, z'
'-x+1/2, y+1/2, -z+1/2'
'x, -y+1/2, -z+1/2'
'-x, -y, -z'
'x-1/2, y, -z'
'x-1/2, -y-1/2, z-1/2'
'-x, y-1/2, z-1/2'

loop_
_atom_site_label
_atom_site_type_symbol
_atom_site_fract_x
_atom_site_fract_y
_atom_site_fract_z
_atom_site_U_iso_or_equiv
_atom_site_adp_type
_atom_site_occupancy
_atom_site_site_symmetry_order
_atom_site_calc_flag
_atom_site_refinement_flags_posn
_atom_site_refinement_flags_adp
_atom_site_refinement_flags_occupancy
_atom_site_disorder_assembly
_atom_site_disorder_group
V1 V 0.64027(6) 0.34319(3) 0.70879(9) 0.0532(3) Uani 1 1 d . . . . .
V2 V 0.54070(6) 0.35451(3) 0.89320(8) 0.0511(3) Uani 1 1 d . . . . .
V3 V 0.60512(7) 0.41710(3) 0.77430(9) 0.0577(3) Uani 1 1 d . . . . .
V4 V 0.51689(7) 0.38980(3) 0.58696(8) 0.0589(3) Uani 1 1 d . . . . .
V5 V 0.45053(6) 0.32878(3) 0.70480(9) 0.0530(3) Uani 1 1 d . . . . .
V6 V 0.41682(6) 0.40189(3) 0.78045(8) 0.0512(3) Uani 1 1 d . . . . .
O1 O 0.7182(3) 0.32340(12) 0.6778(4) 0.0729(14) Uani 1 1 d . . . . .
O2 O 0.5474(3) 0.34219(15) 1.0012(4) 0.0756(15) Uani 1 1 d . . . . .
O3 O 0.6598(4) 0.44786(13) 0.7952(5) 0.0861(17) Uani 1 1 d . . . . .
O4 O 0.5115(4) 0.40120(17) 0.4786(4) 0.0873(18) Uani 1 1 d . . . . .
O5 O 0.3967(3) 0.29774(13) 0.6813(5) 0.0763(14) Uani 1 1 d . . . . .
O6 O 0.3404(3) 0.42309(13) 0.8083(4) 0.0723(14) Uani 1 1 d . . . . .
O7 O 0.6305(2) 0.33399(11) 0.8304(4) 0.0583(11) Uani 1 1 d . . . . .
O8 O 0.6892(2) 0.38536(11) 0.7348(4) 0.0635(12) Uani 1 1 d D . . . .
O9 O 0.6142(3) 0.36239(12) 0.5801(3) 0.0615(11) Uani 1 1 d . . . . .
O10 O 0.5587(2) 0.31095(10) 0.6749(4) 0.0572(10) Uani 1 1 d . . . . .
O11 O 0.6045(3) 0.39533(12) 0.9008(4) 0.0624(11) Uani 1 1 d . . . . .
O12 O 0.5830(3) 0.42571(11) 0.6379(4) 0.0661(12) Uani 1 1 d . . . . .
O13 O 0.4515(3) 0.34968(14) 0.5798(4) 0.0676(13) Uani 1 1 d . . . . .
O14 O 0.4732(2) 0.31898(9) 0.8410(3) 0.0530(10) Uani 1 1 d . . . . .
O15 O 0.4445(2) 0.38236(11) 0.9051(3) 0.0530(10) Uani 1 1 d . . . . .
O16 O 0.5001(3) 0.43578(10) 0.8062(4) 0.0590(11) Uani 1 1 d . . . . .
O17 O 0.4238(3) 0.41313(12) 0.6438(4) 0.0645(12) Uani 1 1 d . . . . .
O18 O 0.3653(2) 0.35913(12) 0.7488(3) 0.0566(10) Uani 1 1 d . . . . .
O19 O 0.5262(2) 0.37365(9) 0.7391(3) 0.0445(8) Uani 1 1 d . . . . .
C1 C 0.7717(7) 0.3908(7) 0.733(4) 0.117(9) Uani 0.68(6) 1 d D U P A 1
H1A H 0.790219 0.394799 0.797185 0.175 Uiso 0.68(6) 1 calc R U P A 1
H1B H 0.783255 0.409472 0.694280 0.175 Uiso 0.68(6) 1 calc R U P A 1
H1C H 0.798275 0.371931 0.708017 0.175 Uiso 0.68(6) 1 calc R U P A 1
C1' C 0.757(2) 0.3973(11) 0.688(5) 0.099(10) Uani 0.32(6) 1 d D U P A 2
H1'A H 0.788294 0.379262 0.664687 0.149 Uiso 0.32(6) 1 calc R U P A 2
H1'B H 0.788927 0.409727 0.732502 0.149 Uiso 0.32(6) 1 calc R U P A 2
H1'C H 0.741410 0.410993 0.636217 0.149 Uiso 0.32(6) 1 calc R U P A 2
C2 C 0.6735(5) 0.3695(3) 0.5152(7) 0.109(4) Uani 1 1 d . . . . .
H2A H 0.723065 0.360131 0.536209 0.163 Uiso 1 1 calc R U . . .
H2B H 0.679236 0.392797 0.509895 0.163 Uiso 1 1 calc R U . . .
H2C H 0.659398 0.360582 0.454143 0.163 Uiso 1 1 calc R U . . .
C3 C 0.5687(5) 0.29228(19) 0.5929(6) 0.074(2) Uani 1 1 d . . . . .
H3A H 0.567686 0.306292 0.538041 0.110 Uiso 1 1 calc R U . . .
H3B H 0.526254 0.276559 0.588414 0.110 Uiso 1 1 calc R U . . .
H3C H 0.619203 0.281103 0.595739 0.110 Uiso 1 1 calc R U . . .
C4 C 0.6750(6) 0.3935(3) 0.9533(8) 0.102(3) Uani 1 1 d . . . . .
H4A H 0.662361 0.391467 1.019765 0.153 Uiso 1 1 calc R U . . .
H4B H 0.705970 0.412933 0.943130 0.153 Uiso 1 1 calc R U . . .
H4C H 0.705219 0.374760 0.933110 0.153 Uiso 1 1 calc R U . . .
C5 C 0.5638(7) 0.4573(2) 0.6074(8) 0.096(3) Uani 1 1 d . . . . .
H5A H 0.509279 0.462156 0.624013 0.145 Uiso 1 1 calc R U . . .
H5B H 0.570130 0.458747 0.539542 0.145 Uiso 1 1 calc R U . . .
H5C H 0.598665 0.472786 0.637816 0.145 Uiso 1 1 calc R U . . .
C6 C 0.4047(9) 0.3417(3) 0.5017(9) 0.135(5) Uani 1 1 d . . . . .
H6A H 0.427155 0.323054 0.469900 0.202 Uiso 1 1 calc R U . . .
H6B H 0.402961 0.359880 0.458486 0.202 Uiso 1 1 calc R U . . .
H6C H 0.351398 0.336616 0.522639 0.202 Uiso 1 1 calc R U . . .
C7 C 0.4974(4) 0.28652(16) 0.8597(7) 0.068(2) Uani 1 1 d . . . . .
H7A H 0.549947 0.283011 0.834005 0.103 Uiso 1 1 calc R U . . .
H7B H 0.460424 0.271618 0.830400 0.103 Uiso 1 1 calc R U . . .
H7C H 0.498251 0.282871 0.927258 0.103 Uiso 1 1 calc R U . . .
C8 C 0.3824(4) 0.37457(18) 0.9676(5) 0.0651(17) Uani 1 1 d . . . . .
H8A H 0.348378 0.393287 0.975821 0.098 Uiso 1 1 calc R U . . .
H8B H 0.404294 0.368296 1.028193 0.098 Uiso 1 1 calc R U . . .
H8C H 0.351718 0.356787 0.941938 0.098 Uiso 1 1 calc R U . . .
C9 C 0.4935(5) 0.45242(19) 0.8956(6) 0.074(2) Uani 1 1 d . . . . .
H9A H 0.440614 0.461368 0.901867 0.111 Uiso 1 1 calc R U . . .
H9B H 0.532100 0.469762 0.898210 0.111 Uiso 1 1 calc R U . . .
H9C H 0.503212 0.437286 0.946573 0.111 Uiso 1 1 calc R U . . .
C10 C 0.3643(5) 0.4268(2) 0.5872(6) 0.085(3) Uani 1 1 d . . . . .
H10A H 0.332501 0.409652 0.559640 0.127 Uiso 1 1 calc R U . . .
H10B H 0.388349 0.439484 0.537331 0.127 Uiso 1 1 calc R U . . .
H10C H 0.330833 0.440596 0.625557 0.127 Uiso 1 1 calc R U . . .
C11 C 0.2894(4) 0.3577(2) 0.7104(8) 0.091(3) Uani 1 1 d . . . . .
H11A H 0.251138 0.364808 0.757012 0.137 Uiso 1 1 calc R U . . .
H11B H 0.277663 0.335623 0.691821 0.137 Uiso 1 1 calc R U . . .
H11C H 0.286569 0.371689 0.655501 0.137 Uiso 1 1 calc R U . . .
Co1 Co 0.27255(9) 0.27363(3) 1.00198(12) 0.0876(5) Uani 1 1 d . . . . .
C12 C 0.3016(7) 0.3008(2) 1.1146(8) 0.102(3) Uani 1 1 d . . . . .
H12 H 0.287733 0.322467 1.125660 0.123 Uiso 1 1 calc R U . . .
C13 C 0.2589(6) 0.2733(3) 1.1430(9) 0.104(3) Uani 1 1 d . . . . .
H13 H 0.210522 0.273368 1.175752 0.125 Uiso 1 1 calc R U . . .
C14 C 0.3019(6) 0.2451(2) 1.1134(9) 0.105(4) Uani 1 1 d . . . . .
H14 H 0.287619 0.223494 1.124511 0.126 Uiso 1 1 calc R U . . .
C15 C 0.3690(6) 0.2559(2) 1.0649(9) 0.099(3) Uani 1 1 d . . . . .
H15 H 0.407246 0.242558 1.036254 0.118 Uiso 1 1 calc R U . . .
C16 C 0.3698(7) 0.2895(2) 1.0660(10) 0.110(4) Uani 1 1 d . . . . .
H16 H 0.409096 0.302673 1.038903 0.132 Uiso 1 1 calc R U . . .
C17 C 0.2077(7) 0.3023(3) 0.9177(9) 0.112(4) Uani 1 1 d . . . . .
H17 H 0.193021 0.323874 0.929074 0.134 Uiso 1 1 calc R U . . .
C18 C 0.1639(7) 0.2748(4) 0.9432(10) 0.125(4) Uani 1 1 d . . . . .
H18 H 0.114889 0.274554 0.974590 0.149 Uiso 1 1 calc R U . . .
C19 C 0.2070(9) 0.2479(3) 0.9130(12) 0.129(5) Uani 1 1 d . . . . .
H19 H 0.191129 0.226209 0.920563 0.155 Uiso 1 1 calc R U . . .
C20 C 0.2761(7) 0.2577(3) 0.8705(9) 0.108(4) Uani 1 1 d . . . . .
H20 H 0.315405 0.244176 0.845141 0.129 Uiso 1 1 calc R U . . .
C21 C 0.2776(7) 0.2919(3) 0.8719(8) 0.102(3) Uani 1 1 d . . . . .
H21 H 0.317541 0.305302 0.847111 0.122 Uiso 1 1 calc R U . . .
Co2 Co 0.55833(15) 0.45615(6) 0.24719(14) 0.0883(7) Uani 0.742(5) 1 d D U P B 1
C22 C 0.4535(6) 0.4494(5) 0.2899(11) 0.155(6) Uani 0.742(5) 1 d D . P B 1
H22 H 0.433543 0.453382 0.350690 0.186 Uiso 0.742(5) 1 calc R U P B 1
C23 C 0.4848(9) 0.4216(4) 0.2595(13) 0.153(5) Uani 0.742(5) 1 d D U P B 1
H23 H 0.490805 0.402543 0.295158 0.184 Uiso 0.742(5) 1 calc R U P B 1
C24 C 0.5062(9) 0.4257(4) 0.1689(12) 0.157(5) Uani 0.742(5) 1 d D U P B 1
H24 H 0.528705 0.409678 0.130198 0.188 Uiso 0.742(5) 1 calc R U P B 1
C25 C 0.4903(8) 0.4562(4) 0.1421(9) 0.140(5) Uani 0.742(5) 1 d D . P B 1
H25 H 0.501025 0.465492 0.083036 0.168 Uiso 0.742(5) 1 calc R U P B 1
C26 C 0.4555(6) 0.4709(4) 0.2180(13) 0.159(7) Uani 0.742(5) 1 d D . P B 1
H26 H 0.436372 0.492293 0.219764 0.191 Uiso 0.742(5) 1 calc R U P B 1
C27 C 0.6076(9) 0.4777(4) 0.3472(9) 0.137(4) Uani 0.742(5) 1 d D U P B 1
H27 H 0.584220 0.484946 0.403543 0.164 Uiso 0.742(5) 1 calc R U P B 1
C28 C 0.6403(7) 0.4477(4) 0.3328(9) 0.125(4) Uani 0.742(5) 1 d D U P B 1
H28 H 0.643577 0.430911 0.377244 0.150 Uiso 0.742(5) 1 calc R U P B 1
C29 C 0.6672(5) 0.4468(4) 0.2424(11) 0.137(4) Uani 0.742(5) 1 d D U P B 1
H29 H 0.692387 0.429212 0.212947 0.165 Uiso 0.742(5) 1 calc R U P B 1
C30 C 0.6513(7) 0.4756(4) 0.2028(11) 0.143(4) Uani 0.742(5) 1 d D U P B 1
H30 H 0.663577 0.481409 0.140430 0.172 Uiso 0.742(5) 1 calc R U P B 1
C31 C 0.6144(10) 0.4951(3) 0.2674(11) 0.140(5) Uani 0.742(5) 1 d D . P B 1
H31 H 0.597207 0.516456 0.257737 0.168 Uiso 0.742(5) 1 calc R U P B 1
Co2' Co 0.5650(4) 0.4331(2) 0.2374(4) 0.084(2) Uani 0.258(5) 1 d D U P B 2
C22' C 0.541(2) 0.3928(5) 0.292(2) 0.148(9) Uani 0.258(5) 1 d D . P B 2
H22' H 0.557616 0.384801 0.350287 0.177 Uiso 0.258(5) 1 calc R U P B 2
C23' C 0.4740(16) 0.4100(8) 0.275(3) 0.145(6) Uani 0.258(5) 1 d D U P B 2
H23' H 0.436377 0.416135 0.321020 0.174 Uiso 0.258(5) 1 calc R U P B 2
C24' C 0.4709(15) 0.4168(8) 0.183(3) 0.149(6) Uani 0.258(5) 1 d D U P B 2
H24' H 0.430551 0.428557 0.152712 0.179 Uiso 0.258(5) 1 calc R U P B 2
C25' C 0.535(3) 0.4041(8) 0.1407(17) 0.161(7) Uani 0.258(5) 1 d D U P B 2
H25' H 0.547402 0.405443 0.076143 0.193 Uiso 0.258(5) 1 calc R U P B 2
C26' C 0.579(2) 0.3892(4) 0.208(3) 0.159(9) Uani 0.258(5) 1 d D . P B 2
H26' H 0.626568 0.378170 0.197768 0.190 Uiso 0.258(5) 1 calc R U P B 2
C27' C 0.586(2) 0.4663(5) 0.3246(16) 0.131(5) Uani 0.258(5) 1 d D U P B 2
H27' H 0.567315 0.467806 0.386893 0.157 Uiso 0.258(5) 1 calc R U P B 2
C28' C 0.5505(18) 0.4782(3) 0.247(2) 0.109(4) Uani 0.258(5) 1 d D U P B 2
H28' H 0.502526 0.489660 0.245362 0.131 Uiso 0.258(5) 1 calc R U P B 2
C29' C 0.596(2) 0.4707(5) 0.1716(19) 0.138(5) Uani 0.258(5) 1 d D U P B 2
H29' H 0.585353 0.476141 0.108563 0.166 Uiso 0.258(5) 1 calc R U P B 2
C30' C 0.6596(13) 0.4541(8) 0.202(3) 0.142(5) Uani 0.258(5) 1 d D U P B 2
H30' H 0.700414 0.445801 0.163930 0.171 Uiso 0.258(5) 1 calc R U P B 2
C31' C 0.6544(15) 0.4515(7) 0.296(3) 0.137(5) Uani 0.258(5) 1 d D U P B 2
H31' H 0.691474 0.441238 0.335376 0.164 Uiso 0.258(5) 1 calc R U P B 2

loop_
_atom_site_aniso_label
_atom_site_aniso_U_11
_atom_site_aniso_U_22
_atom_site_aniso_U_33
_atom_site_aniso_U_23
_atom_site_aniso_U_13
_atom_site_aniso_U_12
V1 0.0382(5) 0.0467(5) 0.0747(7) 0.0064(5) 0.0086(4) 0.0053(4)
V2 0.0450(5) 0.0520(6) 0.0564(6) 0.0124(4) -0.0019(4) 0.0055(4)
V3 0.0537(6) 0.0422(5) 0.0772(8) 0.0053(5) 0.0016(5) -0.0044(4)
V4 0.0565(6) 0.0660(7) 0.0543(6) 0.0135(5) 0.0077(5) 0.0098(5)
V5 0.0403(5) 0.0504(6) 0.0683(7) 0.0016(5) 0.0020(4) -0.0023(4)
V6 0.0448(5) 0.0516(6) 0.0571(6) 0.0096(4) 0.0036(4) 0.0128(4)
O1 0.056(2) 0.059(3) 0.103(4) 0.004(3) 0.018(3) 0.014(2)
O2 0.075(3) 0.087(4) 0.064(3) 0.026(3) -0.002(2) 0.017(3)
O3 0.086(4) 0.056(3) 0.116(5) 0.003(3) 0.000(3) -0.022(3)
O4 0.089(4) 0.111(5) 0.062(3) 0.026(3) 0.011(3) 0.019(3)
O5 0.062(3) 0.068(3) 0.100(4) -0.009(3) 0.002(3) -0.014(2)
O6 0.063(3) 0.066(3) 0.087(4) 0.009(3) 0.006(2) 0.030(2)
O7 0.0410(19) 0.053(2) 0.081(3) 0.013(2) 0.003(2) 0.0074(17)
O8 0.043(2) 0.057(3) 0.091(4) 0.007(2) 0.006(2) -0.0067(18)
O9 0.055(2) 0.067(3) 0.063(3) 0.008(2) 0.021(2) 0.006(2)
O10 0.050(2) 0.044(2) 0.077(3) -0.002(2) 0.008(2) -0.0001(17)
O11 0.055(2) 0.057(3) 0.075(3) 0.001(2) -0.011(2) -0.0021(19)
O12 0.063(3) 0.053(2) 0.082(3) 0.024(2) 0.017(2) 0.007(2)
O13 0.059(3) 0.089(4) 0.055(3) -0.001(2) -0.002(2) -0.004(2)
O14 0.0461(19) 0.042(2) 0.071(3) 0.0172(19) 0.0066(19) 0.0049(16)
O15 0.050(2) 0.055(2) 0.054(2) 0.0088(19) 0.0072(18) 0.0082(17)
O16 0.066(3) 0.045(2) 0.067(3) 0.004(2) 0.001(2) 0.0062(19)
O17 0.060(2) 0.073(3) 0.061(3) 0.018(2) 0.000(2) 0.020(2)
O18 0.0358(18) 0.066(3) 0.068(3) 0.006(2) -0.0022(18) 0.0042(17)
O19 0.0399(17) 0.0412(19) 0.052(2) 0.0071(16) 0.0003(16) -0.0014(14)
C1 0.047(6) 0.071(12) 0.23(3) 0.006(13) -0.012(10) -0.010(6)
C1' 0.029(10) 0.060(15) 0.21(3) 0.012(16) 0.023(14) -0.005(10)
C2 0.073(5) 0.159(11) 0.095(7) 0.044(7) 0.042(5) 0.023(6)
C3 0.072(4) 0.057(4) 0.091(6) -0.011(4) 0.017(4) 0.004(3)
C4 0.083(6) 0.113(8) 0.111(8) 0.020(6) -0.039(6) -0.026(5)
C5 0.111(7) 0.067(5) 0.112(8) 0.038(5) 0.013(6) 0.003(5)
C6 0.178(13) 0.134(10) 0.092(8) 0.010(7) -0.053(8) -0.060(10)
C7 0.057(3) 0.049(3) 0.099(6) 0.024(4) 0.010(4) 0.007(3)
C8 0.074(4) 0.067(4) 0.054(4) 0.009(3) 0.018(3) 0.007(3)
C9 0.093(5) 0.059(4) 0.072(5) -0.007(4) 0.004(4) 0.014(4)
C10 0.078(5) 0.098(6) 0.078(5) 0.028(5) -0.006(4) 0.031(5)
C11 0.047(4) 0.088(6) 0.139(9) 0.005(6) -0.018(4) 0.005(4)
Co1 0.0898(9) 0.0535(7) 0.1194(12) 0.0109(7) 0.0589(9) 0.0143(6)
C12 0.114(7) 0.076(6) 0.117(8) -0.001(6) 0.040(6) 0.021(5)
C13 0.094(6) 0.099(7) 0.119(9) 0.024(6) 0.041(6) 0.012(5)
C14 0.086(6) 0.071(5) 0.157(10) 0.037(6) 0.035(6) 0.001(4)
C15 0.088(5) 0.057(4) 0.151(10) 0.013(5) 0.056(6) 0.011(4)
C16 0.102(7) 0.061(5) 0.166(11) -0.001(6) 0.050(7) 0.000(5)
C17 0.123(8) 0.090(7) 0.122(9) 0.001(6) 0.052(7) 0.043(6)
C18 0.091(7) 0.157(12) 0.125(10) 0.020(9) 0.051(7) 0.006(7)
C19 0.127(10) 0.085(7) 0.176(14) 0.018(8) 0.028(9) -0.018(7)
C20 0.107(7) 0.089(7) 0.127(9) -0.022(6) 0.038(7) 0.020(6)
C21 0.107(7) 0.089(6) 0.110(8) 0.017(6) 0.041(6) -0.002(6)
Co2 0.1462(19) 0.0596(13) 0.0592(11) 0.0101(9) 0.0003(11) 0.0099(12)
C22 0.090(9) 0.216(16) 0.158(13) 0.008(11) -0.008(9) 0.007(10)
C23 0.163(10) 0.161(10) 0.135(9) -0.001(9) -0.063(9) -0.022(8)
C24 0.187(12) 0.156(10) 0.127(9) -0.023(8) -0.071(9) 0.007(9)
C25 0.111(11) 0.168(13) 0.141(11) -0.004(10) -0.032(8) 0.013(10)
C26 0.082(8) 0.246(16) 0.150(14) 0.020(11) -0.010(8) 0.070(10)
C27 0.178(11) 0.132(9) 0.101(7) -0.008(7) -0.057(7) -0.008(8)
C28 0.135(8) 0.143(8) 0.097(7) 0.017(7) -0.080(6) 0.002(7)
C29 0.145(7) 0.154(9) 0.113(9) 0.021(8) -0.029(7) -0.006(7)
C30 0.139(9) 0.166(10) 0.125(9) 0.033(8) -0.014(7) -0.002(8)
C31 0.172(15) 0.127(10) 0.122(10) 0.022(7) -0.055(9) -0.014(9)
Co2' 0.087(3) 0.101(5) 0.063(3) 0.009(3) 0.002(2) 0.004(3)
C22' 0.19(2) 0.106(15) 0.150(18) -0.002(18) -0.046(18) -0.001(13)
C23' 0.155(12) 0.148(12) 0.134(11) 0.006(11) -0.063(10) -0.026(9)
C24' 0.167(11) 0.153(10) 0.128(10) -0.013(9) -0.071(10) -0.008(8)
C25' 0.194(14) 0.155(12) 0.134(11) -0.025(11) -0.064(11) 0.010(11)
C26' 0.20(2) 0.140(15) 0.13(2) -0.023(16) -0.063(16) 0.013(15)
C27' 0.157(10) 0.135(10) 0.101(8) 0.005(8) -0.065(7) -0.002(8)
C28' 0.153(9) 0.097(8) 0.078(8) 0.020(8) -0.020(7) -0.002(8)
C29' 0.140(11) 0.163(12) 0.111(10) 0.029(10) -0.008(9) 0.005(10)
C30' 0.144(8) 0.161(11) 0.122(9) 0.029(9) -0.027(8) -0.001(8)
C31' 0.145(8) 0.151(9) 0.114(9) 0.014(9) -0.053(8) -0.008(7)

loop_
_atom_type_symbol
_atom_type_description
_atom_type_scat_dispersion_real
_atom_type_scat_dispersion_imag
_atom_type_scat_source
C C 0.0181 0.0091 'International Tables Vol C Tables 4.2.6.8 and 6.1.1.4'
H H 0.0000 0.0000 'International Tables Vol C Tables 4.2.6.8 and 6.1.1.4'
Co Co -2.3653 3.6143 'International Tables Vol C Tables 4.2.6.8 and 6.1.1.4'
O O 0.0492 0.0322 'International Tables Vol C Tables 4.2.6.8 and 6.1.1.4'
V V 0.0687 2.1097 'International Tables Vol C Tables 4.2.6.8 and 6.1.1.4'

loop_
_geom_angle_atom_site_label_1
_geom_angle_atom_site_label_2
_geom_angle_atom_site_label_3
_geom_angle
_geom_angle_site_symmetry_1
_geom_angle_site_symmetry_3
_geom_angle_publ_flag
O1 V1 O7 103.4(3) . . ?
O1 V1 O8 99.1(2) . . ?
O1 V1 O9 97.5(3) . . ?
O1 V1 O10 99.2(2) . . ?
O1 V1 O19 174.6(2) . . ?
O7 V1 O8 92.7(2) . . ?
O7 V1 O9 159.05(18) . . ?
O7 V1 O10 91.5(2) . . ?
O7 V1 O19 81.99(16) . . ?
O8 V1 O9 85.0(2) . . ?
O8 V1 O10 159.64(19) . . ?
O8 V1 O19 80.46(16) . . ?
O9 V1 O19 77.09(16) . . ?
O10 V1 O9 83.9(2) . . ?
O10 V1 O19 80.43(15) . . ?
O2 V2 O7 103.9(2) . . ?
O2 V2 O11 100.2(3) . . ?
O2 V2 O14 99.1(3) . . ?
O2 V2 O15 99.1(2) . . ?
O2 V2 O19 177.5(2) . . ?
O7 V2 O11 88.4(2) . . ?
O7 V2 O14 87.44(19) . . ?
O7 V2 O15 156.93(19) . . ?
O7 V2 O19 78.56(17) . . ?
O11 V2 O19 79.70(17) . . ?
O14 V2 O11 160.7(2) . . ?
O14 V2 O19 80.98(16) . . ?
O15 V2 O11 86.98(19) . . ?
O15 V2 O14 89.46(18) . . ?
O15 V2 O19 78.38(16) . . ?
O3 V3 O8 99.4(3) . . ?
O3 V3 O11 101.2(3) . . ?
O3 V3 O12 98.4(3) . . ?
O3 V3 O16 99.5(3) . . ?
O3 V3 O19 178.0(3) . . ?
O8 V3 O19 80.71(16) . . ?
O11 V3 O8 87.7(2) . . ?
O11 V3 O19 80.80(17) . . ?
O12 V3 O8 88.8(2) . . ?
O12 V3 O11 160.4(2) . . ?
O12 V3 O19 79.63(18) . . ?
O16 V3 O8 161.17(19) . . ?
O16 V3 O11 88.1(2) . . ?
O16 V3 O12 89.1(2) . . ?
O16 V3 O19 80.50(17) . . ?
O4 V4 O9 99.5(3) . . ?
O4 V4 O12 99.2(3) . . ?
O4 V4 O13 99.4(3) . . ?
O4 V4 O17 101.4(3) . . ?
O4 V4 O19 179.2(3) . . ?
O9 V4 O17 159.0(2) . . ?
O9 V4 O19 79.74(17) . . ?
O12 V4 O9 88.8(2) . . ?
O12 V4 O13 161.4(2) . . ?
O12 V4 O17 86.3(2) . . ?
O12 V4 O19 80.52(18) . . ?
O13 V4 O9 88.9(2) . . ?
O13 V4 O17 89.2(2) . . ?
O13 V4 O19 80.90(18) . . ?
O17 V4 O19 79.29(17) . . ?
O5 V5 O10 100.2(2) . . ?
O5 V5 O13 99.7(3) . . ?
O5 V5 O14 98.4(3) . . ?
O5 V5 O18 99.1(2) . . ?
O5 V5 O19 179.3(2) . . ?
O10 V5 O19 80.54(15) . . ?
O13 V5 O10 87.9(2) . . ?
O13 V5 O14 161.9(2) . . ?
O13 V5 O18 90.7(2) . . ?
O13 V5 O19 80.32(19) . . ?
O14 V5 O10 87.46(19) . . ?
O14 V5 O19 81.62(16) . . ?
O18 V5 O10 160.63(19) . . ?
O18 V5 O14 87.93(18) . . ?
O18 V5 O19 80.17(16) . . ?
O6 V6 O15 101.0(2) . . ?
O6 V6 O16 97.8(3) . . ?
O6 V6 O17 99.2(2) . . ?
O6 V6 O18 100.7(2) . . ?
O6 V6 O19 178.0(2) . . ?
O15 V6 O16 87.6(2) . . ?
O15 V6 O18 86.77(19) . . ?
O15 V6 O19 80.20(16) . . ?
O16 V6 O18 161.32(18) . . ?
O16 V6 O19 80.56(16) . . ?
O17 V6 O15 159.80(18) . . ?
O17 V6 O16 88.4(2) . . ?
O17 V6 O18 90.8(2) . . ?
O17 V6 O19 79.62(16) . . ?
O18 V6 O19 80.94(15) . . ?
V1 O7 V2 115.0(2) . . ?
V1 O8 V3 109.5(2) . . ?
C1 O8 V1 123.7(11) . . ?
C1 O8 V3 126.6(11) . . ?
C1' O8 V1 124(2) . . ?
C1' O8 V3 118(2) . . ?
V4 O9 V1 110.8(2) . . ?
C2 O9 V1 121.3(5) . . ?
C2 O9 V4 120.2(5) . . ?
V1 O10 V5 109.5(2) . . ?
C3 O10 V1 119.2(4) . . ?
C3 O10 V5 118.9(4) . . ?
V2 O11 V3 109.4(2) . . ?
C4 O11 V2 115.9(5) . . ?
C4 O11 V3 119.5(6) . . ?
V4 O12 V3 108.8(2) . . ?
C5 O12 V3 120.2(6) . . ?
C5 O12 V4 116.7(6) . . ?
V5 O13 V4 108.9(2) . . ?
C6 O13 V4 123.3(6) . . ?
C6 O13 V5 127.0(6) . . ?
V2 O14 V5 108.40(18) . . ?
C7 O14 V2 117.3(4) . . ?
C7 O14 V5 115.0(5) . . ?
V6 O15 V2 110.4(2) . . ?
C8 O15 V2 121.7(4) . . ?
C8 O15 V6 118.3(4) . . ?
V3 O16 V6 108.1(2) . . ?
C9 O16 V3 117.0(5) . . ?
C9 O16 V6 115.8(5) . . ?
V6 O17 V4 108.9(2) . . ?
C10 O17 V4 121.5(5) . . ?
C10 O17 V6 127.2(5) . . ?
V5 O18 V6 107.87(18) . . ?
C11 O18 V5 120.8(5) . . ?
C11 O18 V6 121.3(5) . . ?
V2 O19 V1 84.44(13) . . ?
V3 O19 V1 89.03(13) . . ?
V3 O19 V2 90.04(14) . . ?
V3 O19 V5 178.00(19) . . ?
V4 O19 V1 92.36(15) . . ?
V4 O19 V2 176.6(2) . . ?
V4 O19 V3 90.98(14) . . ?
V4 O19 V5 89.88(15) . . ?
V5 O19 V1 89.13(14) . . ?
V5 O19 V2 89.00(13) . . ?
V6 O19 V1 175.4(2) . . ?
V6 O19 V2 91.01(14) . . ?
V6 O19 V3 90.80(14) . . ?
V6 O19 V4 92.19(14) . . ?
V6 O19 V5 90.98(13) . . ?
O8 C1 H1A 109.5 . . ?
O8 C1 H1B 109.5 . . ?
O8 C1 H1C 109.5 . . ?
H1A C1 H1B 109.5 . . ?
H1A C1 H1C 109.5 . . ?
H1B C1 H1C 109.5 . . ?
O8 C1' H1'A 109.5 . . ?
O8 C1' H1'B 109.5 . . ?
O8 C1' H1'C 109.5 . . ?
H1'A C1' H1'B 109.5 . . ?
H1'A C1' H1'C 109.5 . . ?
H1'B C1' H1'C 109.5 . . ?
O9 C2 H2A 109.5 . . ?
O9 C2 H2B 109.5 . . ?
O9 C2 H2C 109.5 . . ?
H2A C2 H2B 109.5 . . ?
H2A C2 H2C 109.5 . . ?
H2B C2 H2C 109.5 . . ?
O10 C3 H3A 109.5 . . ?
O10 C3 H3B 109.5 . . ?
O10 C3 H3C 109.5 . . ?
H3A C3 H3B 109.5 . . ?
H3A C3 H3C 109.5 . . ?
H3B C3 H3C 109.5 . . ?
O11 C4 H4A 109.5 . . ?
O11 C4 H4B 109.5 . . ?
O11 C4 H4C 109.5 . . ?
H4A C4 H4B 109.5 . . ?
H4A C4 H4C 109.5 . . ?
H4B C4 H4C 109.5 . . ?
O12 C5 H5A 109.5 . . ?
O12 C5 H5B 109.5 . . ?
O12 C5 H5C 109.5 . . ?
H5A C5 H5B 109.5 . . ?
H5A C5 H5C 109.5 . . ?
H5B C5 H5C 109.5 . . ?
O13 C6 H6A 109.5 . . ?
O13 C6 H6B 109.5 . . ?
O13 C6 H6C 109.5 . . ?
H6A C6 H6B 109.5 . . ?
H6A C6 H6C 109.5 . . ?
H6B C6 H6C 109.5 . . ?
O14 C7 H7A 109.5 . . ?
O14 C7 H7B 109.5 . . ?
O14 C7 H7C 109.5 . . ?
H7A C7 H7B 109.5 . . ?
H7A C7 H7C 109.5 . . ?
H7B C7 H7C 109.5 . . ?
O15 C8 H8A 109.5 . . ?
O15 C8 H8B 109.5 . . ?
O15 C8 H8C 109.5 . . ?
H8A C8 H8B 109.5 . . ?
H8A C8 H8C 109.5 . . ?
H8B C8 H8C 109.5 . . ?
O16 C9 H9A 109.5 . . ?
O16 C9 H9B 109.5 . . ?
O16 C9 H9C 109.5 . . ?
H9A C9 H9B 109.5 . . ?
H9A C9 H9C 109.5 . . ?
H9B C9 H9C 109.5 . . ?
O17 C10 H10A 109.5 . . ?
O17 C10 H10B 109.5 . . ?
O17 C10 H10C 109.5 . . ?
H10A C10 H10B 109.5 . . ?
H10A C10 H10C 109.5 . . ?
H10B C10 H10C 109.5 . . ?
O18 C11 H11A 109.5 . . ?
O18 C11 H11B 109.5 . . ?
O18 C11 H11C 109.5 . . ?
H11A C11 H11B 109.5 . . ?
H11A C11 H11C 109.5 . . ?
H11B C11 H11C 109.5 . . ?
C12 Co1 C13 40.8(4) . . ?
C12 Co1 C14 69.3(5) . . ?
C12 Co1 C18 122.5(5) . . ?
C13 Co1 C14 41.6(4) . . ?
C13 Co1 C18 107.9(5) . . ?
C15 Co1 C12 69.6(4) . . ?
C15 Co1 C13 69.4(4) . . ?
C15 Co1 C14 40.6(4) . . ?
C15 Co1 C17 158.1(4) . . ?
C15 Co1 C18 159.4(5) . . ?
C16 Co1 C12 41.6(4) . . ?
C16 Co1 C13 69.1(5) . . ?
C16 Co1 C14 68.6(5) . . ?
C16 Co1 C15 40.9(4) . . ?
C16 Co1 C17 121.8(5) . . ?
C16 Co1 C18 158.9(5) . . ?
C16 Co1 C19 157.9(5) . . ?
C16 Co1 C21 105.1(5) . . ?
C17 Co1 C12 106.1(5) . . ?
C17 Co1 C13 122.2(4) . . ?
C17 Co1 C14 159.7(4) . . ?
C17 Co1 C18 40.8(5) . . ?
C18 Co1 C14 123.9(5) . . ?
C19 Co1 C12 159.8(5) . . ?
C19 Co1 C13 124.3(5) . . ?
C19 Co1 C14 108.6(5) . . ?
C19 Co1 C15 122.7(5) . . ?
C19 Co1 C17 68.6(6) . . ?
C19 Co1 C18 40.9(5) . . ?
C19 Co1 C21 68.9(5) . . ?
C20 Co1 C12 157.8(5) . . ?
C20 Co1 C13 159.7(5) . . ?
C20 Co1 C14 122.2(5) . . ?
C20 Co1 C15 105.9(5) . . ?
C20 Co1 C16 121.0(5) . . ?
C20 Co1 C17 69.6(5) . . ?
C20 Co1 C18 69.3(5) . . ?
C20 Co1 C19 40.6(5) . . ?
C20 Co1 C21 41.7(5) . . ?
C21 Co1 C12 120.7(5) . . ?
C21 Co1 C13 157.7(5) . . ?
C21 Co1 C14 158.1(4) . . ?
C21 Co1 C15 121.2(4) . . ?
C21 Co1 C17 41.3(4) . . ?
C21 Co1 C18 69.4(5) . . ?
Co1 C12 H12 127.1 . . ?
C13 C12 Co1 69.6(7) . . ?
C13 C12 H12 126.6 . . ?
C13 C12 C16 106.9(9) . . ?
C16 C12 Co1 68.3(7) . . ?
C16 C12 H12 126.6 . . ?
Co1 C13 H13 126.2 . . ?
C12 C13 Co1 69.6(7) . . ?
C12 C13 H13 125.9 . . ?
C12 C13 C14 108.2(8) . . ?
C14 C13 Co1 69.9(7) . . ?
C14 C13 H13 125.9 . . ?
Co1 C14 H14 128.3 . . ?
C13 C14 Co1 68.5(6) . . ?
C13 C14 H14 126.4 . . ?
C15 C14 Co1 68.4(6) . . ?
C15 C14 C13 107.3(8) . . ?
C15 C14 H14 126.4 . . ?
Co1 C15 H15 125.6 . . ?
C14 C15 Co1 71.0(6) . . ?
C14 C15 H15 125.7 . . ?
C16 C15 Co1 69.2(7) . . ?
C16 C15 C14 108.6(8) . . ?
C16 C15 H15 125.7 . . ?
Co1 C16 H16 126.0 . . ?
C12 C16 Co1 70.1(7) . . ?
C12 C16 H16 125.5 . . ?
C15 C16 Co1 69.9(7) . . ?
C15 C16 C12 109.0(9) . . ?
C15 C16 H16 125.5 . . ?
Co1 C17 H17 127.0 . . ?
C18 C17 Co1 69.9(8) . . ?
C18 C17 H17 125.9 . . ?
C18 C17 C21 108.3(9) . . ?
C21 C17 Co1 68.8(7) . . ?
C21 C17 H17 125.9 . . ?
Co1 C18 H18 127.2 . . ?
C17 C18 Co1 69.3(8) . . ?
C17 C18 H18 126.5 . . ?
C19 C18 Co1 68.5(8) . . ?
C19 C18 C17 107.0(9) . . ?
C19 C18 H18 126.5 . . ?
Co1 C19 H19 126.6 . . ?
C18 C19 Co1 70.6(9) . . ?
C18 C19 H19 125.1 . . ?
C20 C19 Co1 69.3(8) . . ?
C20 C19 C18 109.8(10) . . ?
C20 C19 H19 125.1 . . ?
Co1 C20 H20 125.5 . . ?
C19 C20 Co1 70.1(8) . . ?
C19 C20 H20 126.1 . . ?
C19 C20 C21 107.8(10) . . ?
C21 C20 Co1 69.8(6) . . ?
C21 C20 H20 126.1 . . ?
Co1 C21 H21 126.8 . . ?
C17 C21 Co1 69.8(7) . . ?
C17 C21 C20 107.1(9) . . ?
C17 C21 H21 126.4 . . ?
C20 C21 Co1 68.4(7) . . ?
C20 C21 H21 126.4 . . ?
C22 Co2 C23 41.3(4) . . ?
C22 Co2 C24 69.8(6) . . ?
C24 Co2 C23 41.5(4) . . ?
C25 Co2 C22 71.4(6) . . ?
C25 Co2 C23 71.0(6) . . ?
C25 Co2 C24 41.6(4) . . ?
C25 Co2 C26 42.6(4) . . ?
C25 Co2 C31 115.2(7) . . ?
C26 Co2 C22 42.0(4) . . ?
C26 Co2 C23 70.3(6) . . ?
C26 Co2 C24 70.1(6) . . ?
C26 Co2 C31 102.6(8) . . ?
C27 Co2 C22 104.1(7) . . ?
C27 Co2 C23 125.4(7) . . ?
C27 Co2 C24 165.3(8) . . ?
C27 Co2 C25 150.7(8) . . ?
C27 Co2 C26 114.9(8) . . ?
C27 Co2 C28 43.0(4) . . ?
C27 Co2 C29 72.0(5) . . ?
C27 Co2 C30 71.2(6) . . ?
C27 Co2 C31 41.9(4) . . ?
C28 Co2 C22 117.2(7) . . ?
C28 Co2 C23 106.5(7) . . ?
C28 Co2 C24 126.8(7) . . ?
C28 Co2 C25 164.6(7) . . ?
C28 Co2 C26 151.9(7) . . ?
C28 Co2 C29 42.5(4) . . ?
C28 Co2 C31 71.9(5) . . ?
C29 Co2 C22 153.8(8) . . ?
C29 Co2 C23 119.2(8) . . ?
C29 Co2 C24 107.3(7) . . ?
C29 Co2 C25 124.6(7) . . ?
C29 Co2 C26 163.4(8) . . ?
C29 Co2 C31 71.9(6) . . ?
C30 Co2 C22 162.8(9) . . ?
C30 Co2 C23 154.3(9) . . ?
C30 Co2 C24 118.5(8) . . ?
C30 Co2 C25 104.2(7) . . ?
C30 Co2 C26 124.0(8) . . ?
C30 Co2 C28 71.2(6) . . ?
C30 Co2 C29 41.9(4) . . ?
C30 Co2 C31 42.7(4) . . ?
C31 Co2 C22 123.1(8) . . ?
C31 Co2 C23 162.5(9) . . ?
C31 Co2 C24 152.6(8) . . ?
Co2 C22 H22 127.1 . . ?
C23 C22 Co2 69.7(4) . . ?
C23 C22 H22 125.9 . . ?
C23 C22 C26 108.3(10) . . ?
C26 C22 Co2 68.8(4) . . ?
C26 C22 H22 125.9 . . ?
Co2 C23 H23 127.4 . . ?
C22 C23 Co2 68.9(4) . . ?
C22 C23 H23 126.2 . . ?
C22 C23 C24 107.7(9) . . ?
C24 C23 Co2 69.0(4) . . ?
C24 C23 H23 126.2 . . ?
Co2 C24 H24 128.4 . . ?
C23 C24 Co2 69.5(4) . . ?
C23 C24 H24 125.2 . . ?
C25 C24 Co2 68.6(4) . . ?
C25 C24 C23 109.6(10) . . ?
C25 C24 H24 125.2 . . ?
Co2 C25 H25 126.0 . . ?
C24 C25 Co2 69.8(4) . . ?
C24 C25 H25 126.8 . . ?
C24 C25 C26 106.4(10) . . ?
C26 C25 Co2 68.9(4) . . ?
C26 C25 H25 126.8 . . ?
Co2 C26 H26 127.9 . . ?
C22 C26 Co2 69.2(4) . . ?
C22 C26 C25 108.0(10) . . ?
C22 C26 H26 126.0 . . ?
C25 C26 Co2 68.4(4) . . ?
C25 C26 H26 126.0 . . ?
Co2 C27 H27 127.5 . . ?
C28 C27 Co2 68.6(4) . . ?
C28 C27 H27 125.6 . . ?
C31 C27 Co2 69.8(4) . . ?
C31 C27 H27 125.6 . . ?
C31 C27 C28 108.8(9) . . ?
Co2 C28 H28 127.9 . . ?
C27 C28 Co2 68.3(4) . . ?
C27 C28 H28 126.3 . . ?
C29 C28 Co2 69.0(4) . . ?
C29 C28 C27 107.4(8) . . ?
C29 C28 H28 126.3 . . ?
Co2 C29 H29 128.1 . . ?
C28 C29 Co2 68.5(4) . . ?
C28 C29 H29 126.2 . . ?
C30 C29 Co2 68.7(4) . . ?
C30 C29 C28 107.6(9) . . ?
C30 C29 H29 126.2 . . ?
Co2 C30 H30 127.7 . . ?
C29 C30 Co2 69.4(4) . . ?
C29 C30 H30 125.3 . . ?
C29 C30 C31 109.5(10) . . ?
C31 C30 Co2 69.3(4) . . ?
C31 C30 H30 125.3 . . ?
Co2 C31 H31 128.6 . . ?
C27 C31 Co2 68.3(4) . . ?
C27 C31 C30 106.7(10) . . ?
C27 C31 H31 126.7 . . ?
C30 C31 Co2 68.0(4) . . ?
C30 C31 H31 126.7 . . ?
C22' Co2' C23' 42.0(5) . . ?
C22' Co2' C24' 70.6(7) . . ?
C22' Co2' C25' 71.2(8) . . ?
C22' Co2' C27' 114.8(12) . . ?
C22' Co2' C28' 144.9(16) . . ?
C22' Co2' C29' 173.1(16) . . ?
C22' Co2' C30' 134.7(16) . . ?
C22' Co2' C31' 110.8(12) . . ?
C23' Co2' C24' 41.6(5) . . ?
C23' Co2' C25' 70.7(7) . . ?
C23' Co2' C29' 141.6(16) . . ?
C25' Co2' C24' 41.7(5) . . ?
C26' Co2' C22' 42.5(5) . . ?
C26' Co2' C23' 71.1(7) . . ?
C26' Co2' C24' 70.5(8) . . ?
C26' Co2' C25' 42.0(5) . . ?
C26' Co2' C27' 146.2(15) . . ?
C26' Co2' C28' 171.0(16) . . ?
C26' Co2' C29' 130.5(15) . . ?
C26' Co2' C30' 106.4(12) . . ?
C26' Co2' C31' 113.1(12) . . ?
C27' Co2' C23' 109.5(12) . . ?
C27' Co2' C24' 133.3(15) . . ?
C27' Co2' C25' 171.8(15) . . ?
C27' Co2' C28' 41.9(5) . . ?
C27' Co2' C29' 70.8(6) . . ?
C27' Co2' C30' 71.3(7) . . ?
C27' Co2' C31' 42.7(5) . . ?
C28' Co2' C23' 111.9(13) . . ?
C28' Co2' C24' 105.7(11) . . ?
C28' Co2' C25' 130.0(15) . . ?
C28' Co2' C29' 42.0(5) . . ?
C28' Co2' C30' 70.9(7) . . ?
C29' Co2' C24' 109.0(13) . . ?
C29' Co2' C25' 103.7(12) . . ?
C30' Co2' C23' 176.7(16) . . ?
C30' Co2' C24' 140.0(16) . . ?
C30' Co2' C25' 109.0(13) . . ?
C30' Co2' C29' 41.6(5) . . ?
C31' Co2' C23' 137.0(15) . . ?
C31' Co2' C24' 176.0(15) . . ?
C31' Co2' C25' 142.2(16) . . ?
C31' Co2' C28' 70.9(7) . . ?
C31' Co2' C29' 70.2(8) . . ?
C31' Co2' C30' 41.6(5) . . ?
Co2' C22' H22' 127.3 . . ?
C23' C22' Co2' 69.4(4) . . ?
C23' C22' H22' 126.2 . . ?
C23' C22' C26' 107.6(10) . . ?
C26' C22' Co2' 68.7(5) . . ?
C26' C22' H22' 126.2 . . ?
Co2' C23' H23' 127.6 . . ?
C22' C23' Co2' 68.6(4) . . ?
C22' C23' H23' 126.0 . . ?
C24' C23' Co2' 69.3(4) . . ?
C24' C23' C22' 108.0(10) . . ?
C24' C23' H23' 126.0 . . ?
Co2' C24' H24' 127.8 . . ?
C23' C24' Co2' 69.1(4) . . ?
C23' C24' H24' 125.6 . . ?
C23' C24' C25' 108.8(11) . . ?
C25' C24' Co2' 69.1(5) . . ?
C25' C24' H24' 125.6 . . ?
Co2' C25' H25' 127.7 . . ?
C24' C25' Co2' 69.2(5) . . ?
C24' C25' H25' 126.1 . . ?
C24' C25' C26' 107.7(12) . . ?
C26' C25' Co2' 68.5(5) . . ?
C26' C25' H25' 126.1 . . ?
Co2' C26' H26' 127.3 . . ?
C22' C26' Co2' 68.8(4) . . ?
C22' C26' H26' 126.0 . . ?
C25' C26' Co2' 69.5(5) . . ?
C25' C26' C22' 107.9(12) . . ?
C25' C26' H26' 126.0 . . ?
Co2' C27' H27' 127.1 . . ?
C28' C27' Co2' 69.2(4) . . ?
C28' C27' H27' 126.4 . . ?
C28' C27' C31' 107.2(10) . . ?
C31' C27' Co2' 68.8(4) . . ?
C31' C27' H27' 126.4 . . ?
Co2' C28' H28' 127.6 . . ?
C27' C28' Co2' 68.9(4) . . ?
C27' C28' H28' 126.0 . . ?
C27' C28' C29' 107.9(10) . . ?
C29' C28' Co2' 69.1(4) . . ?
C29' C28' H28' 126.0 . . ?
Co2' C29' H29' 127.9 . . ?
C28' C29' Co2' 68.9(4) . . ?
C28' C29' H29' 125.7 . . ?
C30' C29' Co2' 69.1(5) . . ?
C30' C29' C28' 108.6(10) . . ?
C30' C29' H29' 125.7 . . ?
Co2' C30' H30' 127.3 . . ?
C29' C30' Co2' 69.3(5) . . ?
C29' C30' H30' 126.0 . . ?
C31' C30' Co2' 69.0(5) . . ?
C31' C30' C29' 108.0(12) . . ?
C31' C30' H30' 126.0 . . ?
Co2' C31' H31' 127.8 . . ?
C27' C31' Co2' 68.6(4) . . ?
C27' C31' H31' 125.8 . . ?
C30' C31' Co2' 69.3(5) . . ?
C30' C31' C27' 108.3(12) . . ?
C30' C31' H31' 125.8 . . ?

loop_
_geom_bond_atom_site_label_1
_geom_bond_atom_site_label_2
_geom_bond_distance
_geom_bond_site_symmetry_2
_geom_bond_publ_flag
V1 O1 1.610(5) . ?
V1 O7 1.772(5) . ?
V1 O8 1.963(5) . ?
V1 O9 2.037(5) . ?
V1 O10 1.975(4) . ?
V1 O19 2.340(4) . ?
V2 O2 1.617(5) . ?
V2 O7 1.952(4) . ?
V2 O11 2.004(5) . ?
V2 O14 2.001(5) . ?
V2 O15 1.998(4) . ?
V2 O19 2.337(4) . ?
V3 O3 1.599(5) . ?
V3 O8 2.012(5) . ?
V3 O11 2.006(5) . ?
V3 O12 2.001(5) . ?
V3 O16 1.986(5) . ?
V3 O19 2.291(4) . ?
V4 O4 1.610(6) . ?
V4 O9 1.998(5) . ?
V4 O12 1.992(6) . ?
V4 O13 1.994(6) . ?
V4 O17 2.011(5) . ?
V4 O19 2.262(4) . ?
V5 O5 1.607(5) . ?
V5 O10 2.015(4) . ?
V5 O13 1.971(5) . ?
V5 O14 2.010(5) . ?
V5 O18 2.008(4) . ?
V5 O19 2.304(4) . ?
V6 O6 1.609(4) . ?
V6 O15 1.998(4) . ?
V6 O16 2.018(5) . ?
V6 O17 1.996(5) . ?
V6 O18 2.020(5) . ?
V6 O19 2.262(4) . ?
O8 C1 1.411(12) . ?
O8 C1' 1.413(13) . ?
O9 C2 1.391(9) . ?
O10 C3 1.405(9) . ?
O11 C4 1.406(10) . ?
O12 C5 1.414(9) . ?
O13 C6 1.400(11) . ?
O14 C7 1.427(7) . ?
O15 C8 1.411(8) . ?
O16 C9 1.446(9) . ?
O17 C10 1.404(8) . ?
O18 C11 1.394(8) . ?
C1 H1A 0.9700 . ?
C1 H1B 0.9700 . ?
C1 H1C 0.9700 . ?
C1' H1'A 0.9700 . ?
C1' H1'B 0.9700 . ?
C1' H1'C 0.9700 . ?
C2 H2A 0.9700 . ?
C2 H2B 0.9700 . ?
C2 H2C 0.9700 . ?
C3 H3A 0.9700 . ?
C3 H3B 0.9700 . ?
C3 H3C 0.9700 . ?
C4 H4A 0.9700 . ?
C4 H4B 0.9700 . ?
C4 H4C 0.9700 . ?
C5 H5A 0.9700 . ?
C5 H5B 0.9700 . ?
C5 H5C 0.9700 . ?
C6 H6A 0.9700 . ?
C6 H6B 0.9700 . ?
C6 H6C 0.9700 . ?
C7 H7A 0.9700 . ?
C7 H7B 0.9700 . ?
C7 H7C 0.9700 . ?
C8 H8A 0.9700 . ?
C8 H8B 0.9700 . ?
C8 H8C 0.9700 . ?
C9 H9A 0.9700 . ?
C9 H9B 0.9700 . ?
C9 H9C 0.9700 . ?
C10 H10A 0.9700 . ?
C10 H10B 0.9700 . ?
C10 H10C 0.9700 . ?
C11 H11A 0.9700 . ?
C11 H11B 0.9700 . ?
C11 H11C 0.9700 . ?
Co1 C12 2.012(12) . ?
Co1 C13 2.012(12) . ?
Co1 C14 2.031(11) . ?
Co1 C15 1.997(11) . ?
Co1 C16 1.987(13) . ?
Co1 C17 2.007(12) . ?
Co1 C18 2.015(14) . ?
Co1 C19 1.987(16) . ?
Co1 C20 1.976(12) . ?
Co1 C21 1.994(11) . ?
C12 H12 0.9400 . ?
C12 C13 1.403(14) . ?
C12 C16 1.420(13) . ?
C13 H13 0.9400 . ?
C13 C14 1.435(14) . ?
C14 H14 0.9400 . ?
C14 C15 1.397(12) . ?
C15 H15 0.9400 . ?
C15 C16 1.390(13) . ?
C16 H16 0.9400 . ?
C17 H17 0.9400 . ?
C17 C18 1.402(17) . ?
C17 C21 1.413(14) . ?
C18 H18 0.9400 . ?
C18 C19 1.397(18) . ?
C19 H19 0.9400 . ?
C19 C20 1.375(16) . ?
C20 H20 0.9400 . ?
C20 C21 1.414(15) . ?
C21 H21 0.9400 . ?
Co2 C22 1.891(8) . ?
Co2 C23 1.901(8) . ?
Co2 C24 1.896(8) . ?
Co2 C25 1.880(8) . ?
Co2 C26 1.887(8) . ?
Co2 C27 1.869(8) . ?
Co2 C28 1.873(7) . ?
Co2 C29 1.880(8) . ?
Co2 C30 1.872(8) . ?
Co2 C31 1.888(8) . ?
C22 H22 0.9400 . ?
C22 C23 1.338(14) . ?
C22 C26 1.353(14) . ?
C23 H23 0.9400 . ?
C23 C24 1.345(14) . ?
C24 H24 0.9400 . ?
C24 C25 1.341(14) . ?
C25 H25 0.9400 . ?
C25 C26 1.369(14) . ?
C26 H26 0.9400 . ?
C27 H27 0.9400 . ?
C27 C28 1.372(13) . ?
C27 C31 1.344(13) . ?
C28 H28 0.9400 . ?
C28 C29 1.360(13) . ?
C29 H29 0.9400 . ?
C29 C30 1.341(14) . ?
C30 H30 0.9400 . ?
C30 C31 1.370(14) . ?
C31 H31 0.9400 . ?
Co2' C22' 1.878(9) . ?
Co2' C23' 1.887(9) . ?
Co2' C24' 1.890(9) . ?
Co2' C25' 1.888(9) . ?
Co2' C26' 1.877(9) . ?
Co2' C27' 1.880(9) . ?
Co2' C28' 1.885(9) . ?
Co2' C29' 1.888(9) . ?
Co2' C30' 1.886(9) . ?
Co2' C31' 1.883(9) . ?
C22' H22' 0.9400 . ?
C22' C23' 1.349(15) . ?
C22' C26' 1.362(15) . ?
C23' H23' 0.9400 . ?
C23' C24' 1.342(15) . ?
C24' H24' 0.9400 . ?
C24' C25' 1.345(16) . ?
C25' H25' 0.9400 . ?
C25' C26' 1.348(15) . ?
C26' H26' 0.9400 . ?
C27' H27' 0.9400 . ?
C27' C28' 1.346(15) . ?
C27' C31' 1.368(15) . ?
C28' H28' 0.9400 . ?
C28' C29' 1.353(15) . ?
C29' H29' 0.9400 . ?
C29' C30' 1.340(15) . ?
C30' H30' 0.9400 . ?
C30' C31' 1.339(15) . ?
C31' H31' 0.9400 . ?

loop_
_geom_torsion_atom_site_label_1
_geom_torsion_atom_site_label_2
_geom_torsion_atom_site_label_3
_geom_torsion_atom_site_label_4
_geom_torsion
_geom_torsion_site_symmetry_1
_geom_torsion_site_symmetry_2
_geom_torsion_site_symmetry_3
_geom_torsion_site_symmetry_4
_geom_torsion_publ_flag
O1 V1 O7 V2 179.6(3) . . . . ?
O8 V1 O7 V2 79.5(3) . . . . ?
O9 V1 O7 V2 -3.6(8) . . . . ?
O10 V1 O7 V2 -80.5(3) . . . . ?
O19 V1 O7 V2 -0.4(2) . . . . ?
Co1 C12 C13 C14 59.5(9) . . . . ?
Co1 C12 C16 C15 -59.3(10) . . . . ?
Co1 C13 C14 C15 57.5(9) . . . . ?
Co1 C14 C15 C16 59.2(10) . . . . ?
Co1 C15 C16 C12 59.4(10) . . . . ?
Co1 C17 C18 C19 -58.3(11) . . . . ?
Co1 C17 C21 C20 58.5(9) . . . . ?
Co1 C18 C19 C20 -58.3(11) . . . . ?
Co1 C19 C20 C21 -59.9(10) . . . . ?
Co1 C20 C21 C17 -59.4(9) . . . . ?
C12 C13 C14 Co1 -59.3(9) . . . . ?
C12 C13 C14 C15 -1.7(16) . . . . ?
C13 C12 C16 Co1 59.1(9) . . . . ?
C13 C12 C16 C15 -0.2(16) . . . . ?
C13 C14 C15 Co1 -57.6(9) . . . . ?
C13 C14 C15 C16 1.6(16) . . . . ?
C14 C15 C16 Co1 -60.3(10) . . . . ?
C14 C15 C16 C12 -0.9(16) . . . . ?
C16 C12 C13 Co1 -58.3(9) . . . . ?
C16 C12 C13 C14 1.2(16) . . . . ?
C17 C18 C19 Co1 58.8(11) . . . . ?
C17 C18 C19 C20 0.5(19) . . . . ?
C18 C17 C21 Co1 -58.9(10) . . . . ?
C18 C17 C21 C20 -0.4(16) . . . . ?
C18 C19 C20 Co1 59.1(12) . . . . ?
C18 C19 C20 C21 -0.8(18) . . . . ?
C19 C20 C21 Co1 60.1(11) . . . . ?
C19 C20 C21 C17 0.8(16) . . . . ?
C21 C17 C18 Co1 58.3(10) . . . . ?
C21 C17 C18 C19 0.0(17) . . . . ?
Co2 C22 C23 C24 -58.3(5) . . . . ?
Co2 C22 C26 C25 57.5(7) . . . . ?
Co2 C23 C24 C25 -56.8(6) . . . . ?
Co2 C24 C25 C26 -59.5(7) . . . . ?
Co2 C25 C26 C22 -58.0(7) . . . . ?
Co2 C27 C28 C29 58.1(5) . . . . ?
Co2 C27 C31 C30 -57.3(7) . . . . ?
Co2 C28 C29 C30 57.7(6) . . . . ?
Co2 C29 C30 C31 57.7(7) . . . . ?
Co2 C30 C31 C27 57.5(7) . . . . ?
C22 Co2 C24 C23 -37.6(6) . . . . ?
C22 Co2 C24 C25 84.5(8) . . . . ?
C22 Co2 C25 C24 -80.2(8) . . . . ?
C22 Co2 C25 C26 37.5(8) . . . . ?
C22 Co2 C26 C25 -120.3(12) . . . . ?
C22 Co2 C27 C28 114.9(9) . . . . ?
C22 Co2 C27 C31 -124.2(10) . . . . ?
C22 Co2 C28 C27 -81.4(10) . . . . ?
C22 Co2 C28 C29 158.7(10) . . . . ?
C22 Co2 C29 C28 -46.9(17) . . . . ?
C22 Co2 C29 C30 -167.1(15) . . . . ?
C22 Co2 C30 C29 160(2) . . . . ?
C22 Co2 C30 C31 39(2) . . . . ?
C22 Co2 C31 C27 73.1(10) . . . . ?
C22 Co2 C31 C30 -167.3(9) . . . . ?
C22 C23 C24 Co2 58.2(5) . . . . ?
C22 C23 C24 C25 1.4(8) . . . . ?
C23 Co2 C22 C26 -120.1(10) . . . . ?
C23 Co2 C24 C25 122.1(10) . . . . ?
C23 Co2 C25 C24 -36.4(7) . . . . ?
C23 Co2 C25 C26 81.3(9) . . . . ?
C23 Co2 C26 C22 37.4(7) . . . . ?
C23 Co2 C26 C25 -83.0(8) . . . . ?
C23 Co2 C27 C28 75.4(10) . . . . ?
C23 Co2 C27 C31 -163.8(10) . . . . ?
C23 Co2 C28 C27 -124.7(10) . . . . ?
C23 Co2 C28 C29 115.5(10) . . . . ?
C23 Co2 C29 C28 -82.6(9) . . . . ?
C23 Co2 C29 C30 157.3(10) . . . . ?
C23 Co2 C30 C29 -50.9(17) . . . . ?
C23 Co2 C30 C31 -172.4(13) . . . . ?
C23 Co2 C31 C27 49(2) . . . . ?
C23 Co2 C31 C30 169.0(19) . . . . ?
C23 C22 C26 Co2 -58.8(6) . . . . ?
C23 C22 C26 C25 -1.2(11) . . . . ?
C23 C24 C25 Co2 57.4(6) . . . . ?
C23 C24 C25 C26 -2.1(11) . . . . ?
C24 Co2 C22 C23 37.8(6) . . . . ?
C24 Co2 C22 C26 -82.3(9) . . . . ?
C24 Co2 C25 C26 117.7(12) . . . . ?
C24 Co2 C26 C22 81.6(8) . . . . ?
C24 Co2 C26 C25 -38.7(7) . . . . ?
C24 Co2 C27 C28 51(3) . . . . ?
C24 Co2 C27 C31 172(2) . . . . ?
C24 Co2 C28 C27 -165.7(9) . . . . ?
C24 Co2 C28 C29 74.4(10) . . . . ?
C24 Co2 C29 C28 -126.1(9) . . . . ?
C24 Co2 C29 C30 113.7(10) . . . . ?
C24 Co2 C30 C29 -84.3(10) . . . . ?
C24 Co2 C30 C31 154.2(9) . . . . ?
C24 Co2 C31 C27 -175.7(13) . . . . ?
C24 Co2 C31 C30 -56.1(17) . . . . ?
C24 C25 C26 Co2 60.0(7) . . . . ?
C24 C25 C26 C22 2.0(12) . . . . ?
C25 Co2 C22 C23 82.0(7) . . . . ?
C25 Co2 C22 C26 -38.1(8) . . . . ?
C25 Co2 C24 C23 -122.1(10) . . . . ?
C25 Co2 C26 C22 120.3(12) . . . . ?
C25 Co2 C27 C28 -167.9(13) . . . . ?
C25 Co2 C27 C31 -47.1(16) . . . . ?
C25 Co2 C28 C27 157(2) . . . . ?
C25 Co2 C28 C29 37(3) . . . . ?
C25 Co2 C29 C28 -168.7(9) . . . . ?
C25 Co2 C29 C30 71.2(11) . . . . ?
C25 Co2 C30 C29 -126.5(10) . . . . ?
C25 Co2 C30 C31 111.9(9) . . . . ?
C25 Co2 C31 C27 156.7(9) . . . . ?
C25 Co2 C31 C30 -83.7(10) . . . . ?
C26 Co2 C22 C23 120.1(10) . . . . ?
C26 Co2 C24 C23 -82.5(7) . . . . ?
C26 Co2 C24 C25 39.6(7) . . . . ?
C26 Co2 C25 C24 -117.7(12) . . . . ?
C26 Co2 C27 C28 158.2(9) . . . . ?
C26 Co2 C27 C31 -81.0(10) . . . . ?
C26 Co2 C28 C27 -45.8(16) . . . . ?
C26 Co2 C28 C29 -165.7(15) . . . . ?
C26 Co2 C29 C28 156(2) . . . . ?
C26 Co2 C29 C30 36(3) . . . . ?
C26 Co2 C30 C29 -168.4(9) . . . . ?
C26 Co2 C30 C31 70.0(11) . . . . ?
C26 Co2 C31 C27 113.4(10) . . . . ?
C26 Co2 C31 C30 -127.0(9) . . . . ?
C26 C22 C23 Co2 58.2(6) . . . . ?
C26 C22 C23 C24 -0.1(8) . . . . ?
C27 Co2 C22 C23 -128.2(9) . . . . ?
C27 Co2 C22 C26 111.7(10) . . . . ?
C27 Co2 C24 C23 30(3) . . . . ?
C27 Co2 C24 C25 152(2) . . . . ?
C27 Co2 C25 C24 -166.0(13) . . . . ?
C27 Co2 C25 C26 -48.4(17) . . . . ?
C27 Co2 C26 C22 -83.4(10) . . . . ?
C27 Co2 C26 C25 156.2(9) . . . . ?
C27 Co2 C28 C29 -119.9(8) . . . . ?
C27 Co2 C29 C28 38.5(6) . . . . ?
C27 Co2 C29 C30 -81.6(8) . . . . ?
C27 Co2 C30 C29 83.7(8) . . . . ?
C27 Co2 C30 C31 -37.9(7) . . . . ?
C27 Co2 C31 C30 119.6(11) . . . . ?
C27 C28 C29 Co2 -57.6(5) . . . . ?
C27 C28 C29 C30 0.1(7) . . . . ?
C28 Co2 C22 C23 -84.1(9) . . . . ?
C28 Co2 C22 C26 155.8(9) . . . . ?
C28 Co2 C24 C23 71.8(10) . . . . ?
C28 Co2 C24 C25 -166.1(9) . . . . ?
C28 Co2 C25 C24 47(3) . . . . ?
C28 Co2 C25 C26 164(2) . . . . ?
C28 Co2 C26 C22 -50.8(17) . . . . ?
C28 Co2 C26 C25 -171.2(13) . . . . ?
C28 Co2 C27 C31 120.8(10) . . . . ?
C28 Co2 C29 C30 -120.1(10) . . . . ?
C28 Co2 C30 C29 38.1(7) . . . . ?
C28 Co2 C30 C31 -83.4(8) . . . . ?
C28 Co2 C31 C27 -38.0(7) . . . . ?
C28 Co2 C31 C30 81.6(8) . . . . ?
C28 C27 C31 Co2 57.7(5) . . . . ?
C28 C27 C31 C30 0.4(10) . . . . ?
C28 C29 C30 Co2 -57.6(6) . . . . ?
C28 C29 C30 C31 0.1(11) . . . . ?
C29 Co2 C22 C23 -50.4(16) . . . . ?
C29 Co2 C22 C26 -170.5(14) . . . . ?
C29 Co2 C24 C23 114.8(9) . . . . ?
C29 Co2 C24 C25 -123.1(10) . . . . ?
C29 Co2 C25 C24 76.4(11) . . . . ?
C29 Co2 C25 C26 -165.9(10) . . . . ?
C29 Co2 C26 C22 165(2) . . . . ?
C29 Co2 C26 C25 45(3) . . . . ?
C29 Co2 C27 C28 -38.0(6) . . . . ?
C29 Co2 C27 C31 82.8(8) . . . . ?
C29 Co2 C28 C27 119.9(8) . . . . ?
C29 Co2 C30 C31 -121.6(11) . . . . ?
C29 Co2 C31 C27 -82.9(8) . . . . ?
C29 Co2 C31 C30 36.7(7) . . . . ?
C29 C30 C31 Co2 -57.8(7) . . . . ?
C29 C30 C31 C27 -0.3(12) . . . . ?
C30 Co2 C22 C23 160(2) . . . . ?
C30 Co2 C22 C26 40(2) . . . . ?
C30 Co2 C24 C23 158.9(9) . . . . ?
C30 Co2 C24 C25 -79.0(11) . . . . ?
C30 Co2 C25 C24 117.1(11) . . . . ?
C30 Co2 C25 C26 -125.2(11) . . . . ?
C30 Co2 C26 C22 -166.8(10) . . . . ?
C30 Co2 C26 C25 72.9(12) . . . . ?
C30 Co2 C27 C28 -82.3(7) . . . . ?
C30 Co2 C27 C31 38.6(7) . . . . ?
C30 Co2 C28 C27 82.3(7) . . . . ?
C30 Co2 C28 C29 -37.6(6) . . . . ?
C30 Co2 C29 C28 120.1(10) . . . . ?
C30 Co2 C31 C27 -119.6(11) . . . . ?
C31 Co2 C22 C23 -169.4(9) . . . . ?
C31 Co2 C22 C26 70.5(11) . . . . ?
C31 Co2 C24 C23 -161.3(16) . . . . ?
C31 Co2 C24 C25 -39.2(19) . . . . ?
C31 Co2 C25 C24 161.2(10) . . . . ?
C31 Co2 C25 C26 -81.1(11) . . . . ?
C31 Co2 C26 C22 -126.0(10) . . . . ?
C31 Co2 C26 C25 113.7(10) . . . . ?
C31 Co2 C27 C28 -120.8(10) . . . . ?
C31 Co2 C28 C27 37.1(6) . . . . ?
C31 Co2 C28 C29 -82.7(7) . . . . ?
C31 Co2 C29 C28 82.7(7) . . . . ?
C31 Co2 C29 C30 -37.4(7) . . . . ?
C31 Co2 C30 C29 121.6(11) . . . . ?
C31 C27 C28 Co2 -58.4(6) . . . . ?
C31 C27 C28 C29 -0.3(7) . . . . ?
Co2' C22' C23' C24' 58.3(5) . . . . ?
Co2' C22' C26' C25' -58.6(8) . . . . ?
Co2' C23' C24' C25' 57.7(7) . . . . ?
Co2' C24' C25' C26' 57.9(8) . . . . ?
Co2' C25' C26' C22' 58.2(8) . . . . ?
Co2' C27' C28' C29' -58.2(5) . . . . ?
Co2' C27' C31' C30' 58.0(8) . . . . ?
Co2' C28' C29' C30' -57.8(7) . . . . ?
Co2' C29' C30' C31' -58.3(8) . . . . ?
Co2' C30' C31' C27' -57.6(8) . . . . ?
C22' Co2' C23' C24' -120.1(10) . . . . ?
C22' Co2' C24' C23' 37.8(7) . . . . ?
C22' Co2' C24' C25' -83.2(10) . . . . ?
C22' Co2' C25' C24' 81.6(9) . . . . ?
C22' Co2' C25' C26' -38.3(9) . . . . ?
C22' Co2' C26' C25' 119.9(14) . . . . ?
C22' Co2' C27' C28' -146.6(17) . . . . ?
C22' Co2' C27' C31' 94.3(18) . . . . ?
C22' Co2' C28' C27' 60(2) . . . . ?
C22' Co2' C28' C29' -179.5(19) . . . . ?
C22' Co2' C30' C29' 171.4(17) . . . . ?
C22' Co2' C30' C31' -68.7(19) . . . . ?
C22' Co2' C31' C27' -104.5(18) . . . . ?
C22' Co2' C31' C30' 134.9(19) . . . . ?
C22' C23' C24' Co2' -57.9(5) . . . . ?
C22' C23' C24' C25' -0.1(8) . . . . ?
C23' Co2' C22' C26' 119.6(11) . . . . ?
C23' Co2' C24' C25' -121.0(11) . . . . ?
C23' Co2' C25' C24' 37.1(7) . . . . ?
C23' Co2' C25' C26' -82.8(10) . . . . ?
C23' Co2' C26' C22' -38.0(7) . . . . ?
C23' Co2' C26' C25' 81.9(10) . . . . ?
C23' Co2' C27' C28' -101.4(18) . . . . ?
C23' Co2' C27' C31' 139.5(18) . . . . ?
C23' Co2' C28' C27' 95.2(18) . . . . ?
C23' Co2' C28' C29' -144.7(17) . . . . ?
C23' Co2' C29' C28' 60(2) . . . . ?
C23' Co2' C29' C30' -179.4(19) . . . . ?
C23' Co2' C31' C27' -64(2) . . . . ?
C23' Co2' C31' C30' 175.6(19) . . . . ?
C23' C22' C26' Co2' 58.6(6) . . . . ?
C23' C22' C26' C25' 0.0(12) . . . . ?
C23' C24' C25' Co2' -57.7(6) . . . . ?
C23' C24' C25' C26' 0.1(12) . . . . ?
C24' Co2' C22' C23' -37.5(7) . . . . ?
C24' Co2' C22' C26' 82.0(10) . . . . ?
C24' Co2' C23' C22' 120.1(10) . . . . ?
C24' Co2' C25' C26' -119.9(14) . . . . ?
C24' Co2' C26' C22' -82.2(9) . . . . ?
C24' Co2' C26' C25' 37.7(9) . . . . ?
C24' Co2' C27' C28' -60.5(19) . . . . ?
C24' Co2' C27' C31' -179.6(18) . . . . ?
C24' Co2' C28' C27' 138.9(18) . . . . ?
C24' Co2' C28' C29' -101.0(18) . . . . ?
C24' Co2' C29' C28' 92.7(17) . . . . ?
C24' Co2' C29' C30' -146.4(18) . . . . ?
C24' Co2' C30' C29' 54(2) . . . . ?
C24' Co2' C30' C31' 174.3(19) . . . . ?
C24' C25' C26' Co2' -58.3(8) . . . . ?
C24' C25' C26' C22' -0.1(14) . . . . ?
C25' Co2' C22' C23' -81.8(8) . . . . ?
C25' Co2' C22' C26' 37.8(8) . . . . ?
C25' Co2' C23' C22' 83.0(8) . . . . ?
C25' Co2' C23' C24' -37.1(7) . . . . ?
C25' Co2' C24' C23' 121.0(11) . . . . ?
C25' Co2' C26' C22' -119.9(14) . . . . ?
C25' Co2' C28' C27' 177.9(18) . . . . ?
C25' Co2' C28' C29' -62.0(18) . . . . ?
C25' Co2' C29' C28' 135.9(17) . . . . ?
C25' Co2' C29' C30' -103.2(18) . . . . ?
C25' Co2' C30' C29' 89.5(18) . . . . ?
C25' Co2' C30' C31' -150.7(18) . . . . ?
C25' Co2' C31' C27' 169.8(19) . . . . ?
C25' Co2' C31' C30' 49(2) . . . . ?
C26' Co2' C22' C23' -119.6(11) . . . . ?
C26' Co2' C23' C22' 38.4(7) . . . . ?
C26' Co2' C23' C24' -81.7(8) . . . . ?
C26' Co2' C24' C23' 83.1(8) . . . . ?
C26' Co2' C24' C25' -37.9(9) . . . . ?
C26' Co2' C25' C24' 119.9(14) . . . . ?
C26' Co2' C27' C28' 174(2) . . . . ?
C26' Co2' C27' C31' 55(2) . . . . ?
C26' Co2' C29' C28' 172.9(16) . . . . ?
C26' Co2' C29' C30' -66.2(18) . . . . ?
C26' Co2' C30' C29' 133.5(17) . . . . ?
C26' Co2' C30' C31' -106.6(18) . . . . ?
C26' Co2' C31' C27' -150.5(17) . . . . ?
C26' Co2' C31' C30' 89.0(19) . . . . ?
C26' C22' C23' Co2' -58.2(7) . . . . ?
C26' C22' C23' C24' 0.1(8) . . . . ?
C27' Co2' C22' C23' 92.1(18) . . . . ?
C27' Co2' C22' C26' -148.3(17) . . . . ?
C27' Co2' C23' C22' -105.7(17) . . . . ?
C27' Co2' C23' C24' 134.2(17) . . . . ?
C27' Co2' C24' C23' -68.3(17) . . . . ?
C27' Co2' C24' C25' 170.7(17) . . . . ?
C27' Co2' C26' C22' 59(2) . . . . ?
C27' Co2' C26' C25' 179(2) . . . . ?
C27' Co2' C28' C29' 120.1(10) . . . . ?
C27' Co2' C29' C28' -37.7(7) . . . . ?
C27' Co2' C29' C30' 83.1(10) . . . . ?
C27' Co2' C30' C29' -81.9(9) . . . . ?
C27' Co2' C30' C31' 38.0(9) . . . . ?
C27' Co2' C31' C30' -120.6(14) . . . . ?
C27' C28' C29' Co2' 58.0(5) . . . . ?
C27' C28' C29' C30' 0.2(8) . . . . ?
C28' Co2' C22' C23' 52(2) . . . . ?
C28' Co2' C22' C26' 172(2) . . . . ?
C28' Co2' C23' C22' -150.6(17) . . . . ?
C28' Co2' C23' C24' 89.3(17) . . . . ?
C28' Co2' C24' C23' -105.4(17) . . . . ?
C28' Co2' C24' C25' 133.5(18) . . . . ?
C28' Co2' C25' C24' -65.7(18) . . . . ?
C28' Co2' C25' C26' 174.3(18) . . . . ?
C28' Co2' C27' C31' -119.1(11) . . . . ?
C28' Co2' C29' C30' 120.9(11) . . . . ?
C28' Co2' C30' C29' -37.5(7) . . . . ?
C28' Co2' C30' C31' 82.4(10) . . . . ?
C28' Co2' C31' C27' 38.1(7) . . . . ?
C28' Co2' C31' C30' -82.5(10) . . . . ?
C28' C27' C31' Co2' -58.8(6) . . . . ?
C28' C27' C31' C30' -0.8(12) . . . . ?
C28' C29' C30' Co2' 57.7(6) . . . . ?
C28' C29' C30' C31' -0.7(12) . . . . ?
C29' Co2' C23' C22' 170.8(19) . . . . ?
C29' Co2' C23' C24' 51(2) . . . . ?
C29' Co2' C24' C23' -149.5(17) . . . . ?
C29' Co2' C24' C25' 89.5(18) . . . . ?
C29' Co2' C25' C24' -103.2(19) . . . . ?
C29' Co2' C25' C26' 136.8(19) . . . . ?
C29' Co2' C26' C22' 179.1(18) . . . . ?
C29' Co2' C26' C25' -61(2) . . . . ?
C29' Co2' C27' C28' 37.9(7) . . . . ?
C29' Co2' C27' C31' -81.2(10) . . . . ?
C29' Co2' C28' C27' -120.1(10) . . . . ?
C29' Co2' C30' C31' 119.9(14) . . . . ?
C29' Co2' C31' C27' 82.9(9) . . . . ?
C29' Co2' C31' C30' -37.7(9) . . . . ?
C29' C30' C31' Co2' 58.5(8) . . . . ?
C29' C30' C31' C27' 0.9(14) . . . . ?
C30' Co2' C22' C23' 179.8(19) . . . . ?
C30' Co2' C22' C26' -61(2) . . . . ?
C30' Co2' C24' C23' 175.7(19) . . . . ?
C30' Co2' C24' C25' 55(2) . . . . ?
C30' Co2' C25' C24' -146.3(18) . . . . ?
C30' Co2' C25' C26' 93.7(19) . . . . ?
C30' Co2' C26' C22' 139.8(18) . . . . ?
C30' Co2' C26' C25' -100.3(19) . . . . ?
C30' Co2' C27' C28' 82.0(8) . . . . ?
C30' Co2' C27' C31' -37.1(8) . . . . ?
C30' Co2' C28' C27' -83.0(8) . . . . ?
C30' Co2' C28' C29' 37.1(7) . . . . ?
C30' Co2' C29' C28' -120.9(11) . . . . ?
C30' Co2' C31' C27' 120.6(14) . . . . ?
C31' Co2' C22' C23' 138.4(18) . . . . ?
C31' Co2' C22' C26' -102.0(18) . . . . ?
C31' Co2' C23' C22' -65.5(19) . . . . ?
C31' Co2' C23' C24' 174.3(18) . . . . ?
C31' Co2' C25' C24' -178.5(19) . . . . ?
C31' Co2' C25' C26' 62(2) . . . . ?
C31' Co2' C26' C22' 96.0(18) . . . . ?
C31' Co2' C26' C25' -144.1(18) . . . . ?
C31' Co2' C27' C28' 119.1(11) . . . . ?
C31' Co2' C28' C27' -38.8(7) . . . . ?
C31' Co2' C28' C29' 81.3(8) . . . . ?
C31' Co2' C29' C28' -83.1(8) . . . . ?
C31' Co2' C29' C30' 37.7(8) . . . . ?
C31' Co2' C30' C29' -119.9(14) . . . . ?
C31' C27' C28' Co2' 58.5(6) . . . . ?
C31' C27' C28' C29' 0.3(8) . . . . ?
